data_4341976
loop_
_publ_author_name
'Li, Ting-Ting'
'Li, Fu-Min'
'Zhao, Wei-Liang'
'Tian, Yong-Hua'
'Chen, Yong'
'Cai, Rong'
'Fu, Wen-Fu'

_publ_section_title
;
 Highly efficient and selective photocatalytic oxidation of sulfide by a
 chromophore-catalyst dyad of ruthenium-based complexes.
;
_journal_issue 1
_journal_name_full 'Inorganic chemistry'
_journal_page_first 183
_journal_page_last 191
_journal_paper_doi 10.1021/ic5020972
_journal_volume 54
_journal_year 2015
_chemical_formula_sum 'C26 H19 N5'
_chemical_formula_weight 401.46
_chemical_name_systematic
; 
 ? 
;
_space_group_IT_number 14
_symmetry_cell_setting monoclinic
_symmetry_space_group_name_Hall '-P 2ybc'
_symmetry_space_group_name_H-M 'P 1 21/c 1'
_atom_sites_solution_hydrogens geom
_atom_sites_solution_primary direct
_atom_sites_solution_secondary difmap
_audit_creation_method SHELXL-97
_cell_angle_alpha 90.00
_cell_angle_beta 94.78(3)
_cell_angle_gamma 90.00
_cell_formula_units_Z 4
_cell_length_a 8.2624(17)
_cell_length_b 14.736(3)
_cell_length_c 16.780(3)
_cell_measurement_reflns_used 3710
_cell_measurement_temperature 293(2)
_cell_measurement_theta_max 27.9103
_cell_measurement_theta_min 1.8420
_cell_volume 2035.9(7)
_computing_cell_refinement crystalclear
_computing_data_collection crystalclear
_computing_data_reduction crystalclear
_computing_molecular_graphics 'Bruker SHELXTL'
_computing_publication_material 'Bruker SHELXTL'
_computing_structure_refinement 'SHELXL-97 (Sheldrick, 1997)'
_computing_structure_solution 'SHELXS-97 (Sheldrick, 1990)'
_diffrn_ambient_temperature 293(2)
_diffrn_measured_fraction_theta_full 0.985
_diffrn_measured_fraction_theta_max 0.985
_diffrn_measurement_device_type 'rigaku saturn'
_diffrn_measurement_method '\w scans'
_diffrn_radiation_monochromator confocal
_diffrn_radiation_source 'rotating anode'
_diffrn_radiation_type MoK\a
_diffrn_radiation_wavelength 0.71073
_diffrn_reflns_av_R_equivalents 0.0590
_diffrn_reflns_av_sigmaI/netI 0.0485
_diffrn_reflns_limit_h_max 9
_diffrn_reflns_limit_h_min -9
_diffrn_reflns_limit_k_max 17
_diffrn_reflns_limit_k_min -17
_diffrn_reflns_limit_l_max 17
_diffrn_reflns_limit_l_min -19
_diffrn_reflns_number 16453
_diffrn_reflns_theta_full 25.02
_diffrn_reflns_theta_max 25.02
_diffrn_reflns_theta_min 1.84
_diffrn_standards_decay_% 0
_diffrn_standards_interval_count 0
_diffrn_standards_interval_time 0
_diffrn_standards_number 0
_exptl_absorpt_coefficient_mu 0.080
_exptl_absorpt_correction_T_max 0.9904
_exptl_absorpt_correction_T_min 0.9841
_exptl_absorpt_correction_type multi-scan
_exptl_absorpt_process_details crystalclear
_exptl_crystal_colour 'pale yellow'
_exptl_crystal_density_diffrn 1.310
_exptl_crystal_density_method 'not measured'
_exptl_crystal_description block
_exptl_crystal_F_000 840
_exptl_crystal_size_max 0.20
_exptl_crystal_size_mid 0.18
_exptl_crystal_size_min 0.12
_refine_diff_density_max 0.579
_refine_diff_density_min -0.396
_refine_diff_density_rms 0.070
_refine_ls_extinction_coef 0.019(5)
_refine_ls_extinction_expression Fc^*^=kFc[1+0.001xFc^2^\l^3^/sin(2\q)]^-1/4^
_refine_ls_extinction_method SHELXL
_refine_ls_goodness_of_fit_ref 1.033
_refine_ls_hydrogen_treatment constr
_refine_ls_matrix_type full
_refine_ls_number_parameters 282
_refine_ls_number_reflns 3532
_refine_ls_number_restraints 0
_refine_ls_restrained_S_all 1.033
_refine_ls_R_factor_all 0.1102
_refine_ls_R_factor_gt 0.0833
_refine_ls_shift/su_max 0.001
_refine_ls_shift/su_mean 0.000
_refine_ls_structure_factor_coef Fsqd
_refine_ls_weighting_details 'calc w=1/[\s^2^(Fo^2^)+(0.1700P)^2^+0.0000P] where P=(Fo^2^+2Fc^2^)/3'
_refine_ls_weighting_scheme calc
_refine_ls_wR_factor_gt 0.2272
_refine_ls_wR_factor_ref 0.2571
_reflns_number_gt 2370
_reflns_number_total 3532
_reflns_threshold_expression >2sigma(I)
_cod_data_source_file ic5020972_si_002.cif
_cod_data_source_block shelxl
_cod_depositor_comments
;
The following automatic conversions were performed:

'_symmetry_cell_setting' value 'Monoclinic' changed to 'monoclinic'
according to
/home/saulius/struct/COD-crude-data--automatic-downloads/rss-feeds/ACS/lib/dictionaries/cif_core.dic
dictionary named 'cif_core.dic' version 2.4.2 from
2011-04-26.

'_exptl_absorpt_correction_type' value 'MULTI-SCAN'
changed to 'multi-scan' according to
/home/saulius/struct/COD-crude-data--automatic-downloads/rss-feeds/ACS/lib/dictionaries/cif_core.dic
dictionary named 'cif_core.dic' version 2.4.2 from
2011-04-26.

'_refine_ls_hydrogen_treatment' value 'CONSTR' changed
to 'constr' according to
/home/saulius/struct/COD-crude-data--automatic-downloads/rss-feeds/ACS/lib/dictionaries/cif_core.dic
dictionary named 'cif_core.dic' version 2.4.2 from 2011-04-26.

Automatic conversion script
Id: cif_fix_values 2935 2014-11-11 08:27:57Z andrius 

 Adding full bibliography for 4341976.cif.
;
_cod_original_sg_symbol_H-M P2(1)/c
_cod_database_code 4341976

loop_
_symmetry_equiv_pos_as_xyz
'x, y, z'
'-x, y+1/2, -z+1/2'
'-x, -y, -z'
'x, -y-1/2, z-1/2'

loop_
_atom_site_label
_atom_site_type_symbol
_atom_site_fract_x
_atom_site_fract_y
_atom_site_fract_z
_atom_site_U_iso_or_equiv
_atom_site_adp_type
_atom_site_occupancy
_atom_site_symmetry_multiplicity
_atom_site_calc_flag
_atom_site_refinement_flags
N1 N 0.5013(3) 0.80294(15) 0.11570(14) 0.0419(6) Uani 1 1 d .
N2 N 0.7898(3) 0.94634(17) 0.02680(15) 0.0505(7) Uani 1 1 d .
N3 N 0.2008(3) 0.7194(2) 0.12702(19) 0.0699(9) Uani 1 1 d .
N4 N 1.0212(3) 0.84618(19) 0.30713(17) 0.0578(8) Uani 1 1 d .
N5 N 1.3077(3) 0.95003(18) 0.31403(16) 0.0559(7) Uani 1 1 d .
C1 C 0.4786(3) 0.76107(18) 0.18469(17) 0.0404(7) Uani 1 1 d .
C2 C 0.5975(3) 0.75926(19) 0.24797(17) 0.0421(7) Uani 1 1 d .
H2 H 0.5775 0.7306 0.2955 0.051 Uiso 1 1 calc R
C3 C 0.7471(3) 0.80041(17) 0.24023(17) 0.0410(7) Uani 1 1 d .
C4 C 0.7678(3) 0.84513(18) 0.16830(17) 0.0411(7) Uani 1 1 d .
H4 H 0.8651 0.8744 0.1609 0.049 Uiso 1 1 calc R
C5 C 0.6426(3) 0.84545(18) 0.10829(17) 0.0402(7) Uani 1 1 d .
C6 C 0.6575(3) 0.89441(18) 0.03166(17) 0.0401(7) Uani 1 1 d .
C7 C 0.5358(3) 0.88820(19) -0.03108(17) 0.0430(7) Uani 1 1 d .
H7 H 0.4462 0.8509 -0.0268 0.052 Uiso 1 1 calc R
C8 C 0.5510(4) 0.9383(2) -0.09944(17) 0.0485(8) Uani 1 1 d .
H8 H 0.4713 0.9351 -0.1419 0.058 Uiso 1 1 calc R
C9 C 0.6850(3) 0.9932(2) -0.10456(19) 0.0493(8) Uani 1 1 d .
H9 H 0.6965 1.0284 -0.1498 0.059 Uiso 1 1 calc R
C10 C 0.8009(4) 0.9945(2) -0.04094(18) 0.0512(8) Uani 1 1 d .
H10 H 0.8923 1.0306 -0.0448 0.061 Uiso 1 1 calc R
C11 C 0.3209(3) 0.71373(18) 0.18904(18) 0.0429(7) Uani 1 1 d .
C12 C 0.3040(3) 0.66304(17) 0.25508(16) 0.0361(6) Uani 1 1 d .
H12 H 0.3858 0.6609 0.2966 0.043 Uiso 1 1 calc R
C13 C 0.1661(4) 0.6161(2) 0.2590(2) 0.0577(9) Uani 1 1 d .
H13 H 0.1544 0.5807 0.3040 0.069 Uiso 1 1 calc R
C14 C 0.0409(4) 0.6176(2) 0.1995(2) 0.0614(9) Uani 1 1 d .
H14 H -0.0532 0.5840 0.2038 0.074 Uiso 1 1 calc R
C15 C 0.0602(4) 0.6703(2) 0.1340(2) 0.0639(10) Uani 1 1 d .
H15 H -0.0232 0.6732 0.0933 0.077 Uiso 1 1 calc R
C16 C 0.8815(3) 0.79335(18) 0.30527(17) 0.0403(7) Uani 1 1 d .
C17 C 0.8722(4) 0.7301(2) 0.36598(19) 0.0561(9) Uani 1 1 d .
H17 H 0.7811 0.6933 0.3674 0.067 Uiso 1 1 calc R
C18 C 0.9984(4) 0.7224(2) 0.4238(2) 0.0614(9) Uani 1 1 d .
H18 H 0.9887 0.6805 0.4645 0.074 Uiso 1 1 calc R
C19 C 1.1332(3) 0.77101(18) 0.42538(16) 0.0393(7) Uani 1 1 d .
H19 H 1.2172 0.7628 0.4652 0.047 Uiso 1 1 calc R
C20 C 1.1438(3) 0.83291(19) 0.36684(17) 0.0426(7) Uani 1 1 d .
C21 C 1.2978(3) 0.88579(19) 0.37051(17) 0.0425(7) Uani 1 1 d .
C22 C 1.4228(3) 0.86901(19) 0.42875(18) 0.0452(7) Uani 1 1 d .
H22 H 1.4102 0.8245 0.4670 0.054 Uiso 1 1 calc R
C23 C 1.5657(3) 0.9175(2) 0.43069(19) 0.0485(8) Uani 1 1 d .
C24 C 1.5746(4) 0.9845(2) 0.3724(2) 0.0588(9) Uani 1 1 d .
H24 H 1.6674 1.0201 0.3713 0.071 Uiso 1 1 calc R
C25 C 1.4475(4) 0.9975(2) 0.3175(2) 0.0619(9) Uani 1 1 d .
H25 H 1.4572 1.0424 0.2793 0.074 Uiso 1 1 calc R
C26 C 1.7037(4) 0.9007(2) 0.4931(2) 0.0625(9) Uani 1 1 d .
H26A H 1.7217 0.9540 0.5256 0.094 Uiso 1 1 calc R
H26B H 1.8003 0.8868 0.4675 0.094 Uiso 1 1 calc R
H26C H 1.6772 0.8506 0.5262 0.094 Uiso 1 1 calc R

loop_
_atom_site_aniso_label
_atom_site_aniso_U_11
_atom_site_aniso_U_22
_atom_site_aniso_U_33
_atom_site_aniso_U_23
_atom_site_aniso_U_13
_atom_site_aniso_U_12
N1 0.0395(13) 0.0438(13) 0.0415(15) -0.0015(10) -0.0033(10) 0.0010(10)
N2 0.0413(13) 0.0596(16) 0.0495(16) 0.0095(12) -0.0020(11) -0.0022(11)
N3 0.0528(17) 0.086(2) 0.069(2) -0.0037(16) -0.0081(14) -0.0021(14)
N4 0.0579(16) 0.0590(17) 0.0551(18) 0.0007(13) -0.0041(13) -0.0043(12)
N5 0.0539(15) 0.0644(17) 0.0473(16) 0.0137(13) -0.0085(11) -0.0159(12)
C1 0.0376(15) 0.0406(15) 0.0424(17) -0.0009(12) -0.0010(12) 0.0011(11)
C2 0.0399(15) 0.0464(16) 0.0392(17) 0.0015(12) -0.0021(12) -0.0042(12)
C3 0.0414(15) 0.0409(14) 0.0397(17) -0.0008(12) -0.0023(12) -0.0020(11)
C4 0.0367(14) 0.0425(15) 0.0427(17) 0.0028(12) -0.0046(11) -0.0048(11)
C5 0.0376(15) 0.0382(14) 0.0441(17) 0.0014(12) -0.0009(12) 0.0000(11)
C6 0.0357(15) 0.0402(14) 0.0438(17) -0.0008(12) -0.0014(11) 0.0039(11)
C7 0.0422(16) 0.0426(15) 0.0437(18) -0.0043(12) -0.0003(12) -0.0007(11)
C8 0.0513(17) 0.0533(18) 0.0397(17) -0.0071(13) -0.0038(13) 0.0094(13)
C9 0.0500(17) 0.0510(17) 0.0470(18) 0.0056(13) 0.0043(13) 0.0074(13)
C10 0.0485(17) 0.0568(18) 0.0478(19) 0.0122(14) 0.0006(13) -0.0025(13)
C11 0.0347(15) 0.0463(16) 0.0472(18) -0.0050(13) 0.0002(12) 0.0024(11)
C12 0.0235(12) 0.0431(14) 0.0408(17) 0.0057(12) -0.0024(10) -0.0023(10)
C13 0.0453(18) 0.0563(19) 0.072(2) 0.0051(16) 0.0092(15) -0.0016(14)
C14 0.0359(17) 0.065(2) 0.083(3) -0.0096(18) 0.0010(15) -0.0111(14)
C15 0.0431(18) 0.080(2) 0.066(2) -0.0077(19) -0.0110(15) -0.0078(16)
C16 0.0406(15) 0.0434(15) 0.0358(16) 0.0012(12) -0.0024(11) -0.0033(11)
C17 0.0509(18) 0.066(2) 0.050(2) 0.0115(15) -0.0042(14) -0.0211(15)
C18 0.060(2) 0.068(2) 0.053(2) 0.0242(16) -0.0108(15) -0.0185(16)
C19 0.0343(14) 0.0482(15) 0.0332(15) 0.0146(12) -0.0105(11) -0.0135(11)
C20 0.0415(15) 0.0483(16) 0.0369(17) 0.0024(12) -0.0030(12) -0.0039(12)
C21 0.0412(15) 0.0445(16) 0.0408(17) 0.0016(12) -0.0025(12) -0.0059(12)
C22 0.0456(16) 0.0439(15) 0.0442(17) 0.0043(13) -0.0079(12) -0.0004(12)
C23 0.0412(16) 0.0545(17) 0.0483(19) -0.0047(14) -0.0048(13) -0.0007(13)
C24 0.0458(17) 0.072(2) 0.057(2) 0.0032(17) -0.0035(14) -0.0195(15)
C25 0.0584(19) 0.071(2) 0.054(2) 0.0177(16) -0.0055(15) -0.0266(16)
C26 0.0446(18) 0.071(2) 0.069(2) 0.0005(17) -0.0132(15) 0.0005(15)

loop_
_atom_type_symbol
_atom_type_description
_atom_type_scat_dispersion_real
_atom_type_scat_dispersion_imag
_atom_type_scat_source
C C 0.0033 0.0016 'International Tables Vol C Tables 4.2.6.8 and 6.1.1.4'
H H 0.0000 0.0000 'International Tables Vol C Tables 4.2.6.8 and 6.1.1.4'
N N 0.0061 0.0033 'International Tables Vol C Tables 4.2.6.8 and 6.1.1.4'

loop_
_geom_angle_atom_site_label_1
_geom_angle_atom_site_label_2
_geom_angle_atom_site_label_3
_geom_angle
C1 N1 C5 118.8(2)
C6 N2 C10 117.6(2)
C11 N3 C15 117.5(3)
C20 N4 C16 119.7(3)
C21 N5 C25 115.9(2)
N1 C1 C2 122.0(2)
N1 C1 C11 116.5(2)
C2 C1 C11 121.5(3)
C1 C2 C3 119.9(3)
C1 C2 H2 120.1
C3 C2 H2 120.1
C2 C3 C4 117.3(3)
C2 C3 C16 120.8(3)
C4 C3 C16 121.8(2)
C5 C4 C3 119.5(2)
C5 C4 H4 120.3
C3 C4 H4 120.3
N1 C5 C4 122.4(3)
N1 C5 C6 116.2(2)
C4 C5 C6 121.4(2)
N2 C6 C7 122.0(3)
N2 C6 C5 117.1(2)
C7 C6 C5 120.9(2)
C8 C7 C6 118.9(3)
C8 C7 H7 120.6
C6 C7 H7 120.6
C7 C8 C9 119.7(3)
C7 C8 H8 120.2
C9 C8 H8 120.2
C10 C9 C8 118.1(3)
C10 C9 H9 121.0
C8 C9 H9 121.0
N2 C10 C9 123.7(3)
N2 C10 H10 118.1
C9 C10 H10 118.1
C12 C11 N3 122.3(2)
C12 C11 C1 116.8(2)
N3 C11 C1 120.9(3)
C13 C12 C11 118.1(3)
C13 C12 H12 120.9
C11 C12 H12 120.9
C12 C13 C14 123.2(3)
C12 C13 H13 118.4
C14 C13 H13 118.4
C15 C14 C13 117.5(3)
C15 C14 H14 121.3
C13 C14 H14 121.3
C14 C15 N3 121.4(3)
C14 C15 H15 119.3
N3 C15 H15 119.3
C17 C16 N4 117.1(3)
C17 C16 C3 120.0(2)
N4 C16 C3 122.8(2)
C18 C17 C16 119.4(3)
C18 C17 H17 120.3
C16 C17 H17 120.3
C19 C18 C17 124.1(3)
C19 C18 H18 118.0
C17 C18 H18 118.0
C18 C19 C20 117.2(2)
C18 C19 H19 121.4
C20 C19 H19 121.4
C19 C20 N4 122.5(2)
C19 C20 C21 115.5(2)
N4 C20 C21 122.0(3)
N5 C21 C22 122.5(2)
N5 C21 C20 116.1(2)
C22 C21 C20 121.4(3)
C23 C22 C21 120.7(3)
C23 C22 H22 119.6
C21 C22 H22 119.6
C22 C23 C24 116.4(3)
C22 C23 C26 122.0(3)
C24 C23 C26 121.6(3)
C25 C24 C23 119.6(3)
C25 C24 H24 120.2
C23 C24 H24 120.2
N5 C25 C24 124.8(3)
N5 C25 H25 117.6
C24 C25 H25 117.6
C23 C26 H26A 109.5
C23 C26 H26B 109.5
H26A C26 H26B 109.5
C23 C26 H26C 109.5
H26A C26 H26C 109.5
H26B C26 H26C 109.5

loop_
_geom_bond_atom_site_label_1
_geom_bond_atom_site_label_2
_geom_bond_distance
N1 C1 1.339(4)
N1 C5 1.340(3)
N2 C6 1.343(3)
N2 C10 1.350(4)
N3 C11 1.379(4)
N3 C15 1.382(4)
N4 C20 1.378(4)
N4 C16 1.390(4)
N5 C21 1.347(4)
N5 C25 1.347(4)
C1 C2 1.386(4)
C1 C11 1.485(4)
C2 C3 1.392(4)
C2 H2 0.9300
C3 C4 1.398(4)
C3 C16 1.494(4)
C4 C5 1.382(4)
C4 H4 0.9300
C5 C6 1.488(4)
C6 C7 1.397(4)
C7 C8 1.379(4)
C7 H7 0.9300
C8 C9 1.380(4)
C8 H8 0.9300
C9 C10 1.374(4)
C9 H9 0.9300
C10 H10 0.9300
C11 C12 1.353(4)
C12 C13 1.339(4)
C12 H12 0.9300
C13 C14 1.376(5)
C13 H13 0.9300
C14 C15 1.366(5)
C14 H14 0.9300
C15 H15 0.9300
C16 C17 1.388(4)
C17 C18 1.368(4)
C17 H17 0.9300
C18 C19 1.323(4)
C18 H18 0.9300
C19 C20 1.349(4)
C19 H19 0.9300
C20 C21 1.489(4)
C21 C22 1.383(4)
C22 C23 1.378(4)
C22 H22 0.9300
C23 C24 1.397(5)
C23 C26 1.503(4)
C24 C25 1.352(4)
C24 H24 0.9300
C25 H25 0.9300
C26 H26A 0.9600
C26 H26B 0.9600
C26 H26C 0.9600

loop_
_geom_torsion_atom_site_label_1
_geom_torsion_atom_site_label_2
_geom_torsion_atom_site_label_3
_geom_torsion_atom_site_label_4
_geom_torsion
C5 N1 C1 C2 -1.0(4)
C5 N1 C1 C11 -179.0(2)
N1 C1 C2 C3 -1.2(4)
C11 C1 C2 C3 176.7(2)
C1 C2 C3 C4 2.2(4)
C1 C2 C3 C16 -175.4(2)
C2 C3 C4 C5 -1.1(4)
C16 C3 C4 C5 176.4(2)
C1 N1 C5 C4 2.2(4)
C1 N1 C5 C6 -177.2(2)
C3 C4 C5 N1 -1.1(4)
C3 C4 C5 C6 178.2(2)
C10 N2 C6 C7 1.2(4)
C10 N2 C6 C5 -176.9(2)
N1 C5 C6 N2 172.2(2)
C4 C5 C6 N2 -7.2(4)
N1 C5 C6 C7 -5.9(4)
C4 C5 C6 C7 174.7(2)
N2 C6 C7 C8 -1.2(4)
C5 C6 C7 C8 176.8(2)
C6 C7 C8 C9 0.0(4)
C7 C8 C9 C10 1.1(4)
C6 N2 C10 C9 0.1(4)
C8 C9 C10 N2 -1.2(5)
C15 N3 C11 C12 -0.5(4)
C15 N3 C11 C1 177.3(3)
N1 C1 C11 C12 173.0(2)
C2 C1 C11 C12 -5.0(4)
N1 C1 C11 N3 -4.9(4)
C2 C1 C11 N3 177.1(3)
N3 C11 C12 C13 1.0(4)
C1 C11 C12 C13 -176.9(2)
C11 C12 C13 C14 -0.6(4)
C12 C13 C14 C15 -0.3(5)
C13 C14 C15 N3 0.8(5)
C11 N3 C15 C14 -0.5(5)
C20 N4 C16 C17 1.2(4)
C20 N4 C16 C3 -176.8(2)
C2 C3 C16 C17 14.1(4)
C4 C3 C16 C17 -163.3(3)
C2 C3 C16 N4 -167.9(3)
C4 C3 C16 N4 14.6(4)
N4 C16 C17 C18 -0.1(5)
C3 C16 C17 C18 178.0(3)
C16 C17 C18 C19 -1.3(6)
C17 C18 C19 C20 1.4(5)
C18 C19 C20 N4 -0.1(5)
C18 C19 C20 C21 -179.7(3)
C16 N4 C20 C19 -1.2(4)
C16 N4 C20 C21 178.3(2)
C25 N5 C21 C22 0.0(5)
C25 N5 C21 C20 -179.8(3)
C19 C20 C21 N5 -177.8(3)
N4 C20 C21 N5 2.7(4)
C19 C20 C21 C22 2.4(4)
N4 C20 C21 C22 -177.1(3)
N5 C21 C22 C23 -0.8(5)
C20 C21 C22 C23 179.0(3)
C21 C22 C23 C24 1.3(4)
C21 C22 C23 C26 -179.9(3)
C22 C23 C24 C25 -1.0(5)
C26 C23 C24 C25 -179.8(3)
C21 N5 C25 C24 0.2(5)
C23 C24 C25 N5 0.3(6)
